data_7040112
loop_
_publ_author_name
'Huang, Wen-Huan'
'Li, Jia-Zhi'
'Gao, Lu-Sha'
'Wang, Yan-Xin'
'Liu, Shu-Ya'
'Jiang, Min'
'Liu, Tong'
'Wang, Yao-Yu'

_publ_section_title
;
 The influence of structural isomerism on fluorescence and organic dye
 selective adsorption in two complexes based on flexible ligands.
;
_journal_issue 38
_journal_name_full 'Dalton transactions (Cambridge, England : 2003)'
_journal_page_first 15060
_journal_page_last 15066
_journal_paper_doi 10.1039/c6dt02090a
_journal_volume 45
_journal_year 2016
_chemical_absolute_configuration ad
_chemical_formula_moiety 'C66 H60 Cd3 N4 O23'
_chemical_formula_sum 'C66 H60 Cd3 N4 O23'
_chemical_formula_weight 1614.38
_chemical_name_systematic
;
 ? 
;
_space_group_crystal_system trigonal
_space_group_IT_number 154
_space_group_name_Hall 'P 32 2"'
_space_group_name_H-M_alt 'P 32 2 1'
_symmetry_space_group_name_Hall 'P 32 2"'
_symmetry_space_group_name_H-M 'P 32 2 1'
_atom_sites_solution_hydrogens geom
_atom_sites_solution_primary direct
_atom_sites_solution_secondary difmap
_audit_creation_date 2016-07-14
_audit_creation_method
;
Olex2 1.2
(compiled 2015.01.26 svn.r3150 for OlexSys, GUI svn.r4998)
;
_audit_update_record
;
2016-07-26 deposited with the CCDC.
2016-08-01 downloaded from the CCDC.
;
_cell_angle_alpha 90.00
_cell_angle_beta 90.00
_cell_angle_gamma 120.00
_cell_formula_units_Z 3
_cell_length_a 15.398(8)
_cell_length_b 15.398(8)
_cell_length_c 25.456(14)
_cell_measurement_reflns_used 6154
_cell_measurement_temperature 293(2)
_cell_measurement_theta_max 24.703
_cell_measurement_theta_min 2.275
_cell_volume 5227(5)
_computing_molecular_graphics 'Olex2 (Dolomanov et al., 2009)'
_computing_publication_material 'Olex2 (Dolomanov et al., 2009)'
_computing_structure_refinement 'XL (Sheldrick, 2008)'
_computing_structure_solution 'SIR2004 (Burla et al., 2007)'
_diffrn_ambient_temperature 293(2)
_diffrn_measured_fraction_theta_full 0.997
_diffrn_measured_fraction_theta_max 0.997
_diffrn_measurement_device_type multi-scan
_diffrn_radiation_monochromator graphite
_diffrn_radiation_type MoK\a
_diffrn_radiation_wavelength 0.71073
_diffrn_reflns_av_R_equivalents 0.0932
_diffrn_reflns_av_unetI/netI 0.0818
_diffrn_reflns_limit_h_max 16
_diffrn_reflns_limit_h_min -18
_diffrn_reflns_limit_k_max 18
_diffrn_reflns_limit_k_min -17
_diffrn_reflns_limit_l_max 30
_diffrn_reflns_limit_l_min -28
_diffrn_reflns_number 26212
_diffrn_reflns_theta_full 24.99
_diffrn_reflns_theta_max 24.99
_diffrn_reflns_theta_min 1.53
_diffrn_source 'fine-focus sealed tube'
_exptl_absorpt_coefficient_mu 0.985
_exptl_absorpt_correction_T_max 0.8349
_exptl_absorpt_correction_T_min 0.7499
_exptl_absorpt_correction_type multi-scan
_exptl_absorpt_process_details sadabs
_exptl_crystal_colour colorless
_exptl_crystal_density_diffrn 1.539
_exptl_crystal_density_method 'not measured'
_exptl_crystal_description block
_exptl_crystal_F_000 2436
_exptl_crystal_size_max 0.31
_exptl_crystal_size_mid 0.23
_exptl_crystal_size_min 0.19
_platon_squeeze_details
;
;
_refine_diff_density_max 1.558
_refine_diff_density_min -0.720
_refine_diff_density_rms 0.146
_refine_ls_abs_structure_details 'Flack H D (1983), Acta Cryst. A39, 876-881'
_refine_ls_abs_structure_Flack 0.04(6)
_refine_ls_extinction_method none
_refine_ls_goodness_of_fit_ref 1.027
_refine_ls_hydrogen_treatment mixed
_refine_ls_matrix_type full
_refine_ls_number_parameters 466
_refine_ls_number_reflns 6154
_refine_ls_number_restraints 270
_refine_ls_restrained_S_all 1.012
_refine_ls_R_factor_all 0.1043
_refine_ls_R_factor_gt 0.0703
_refine_ls_shift/su_max 0.004
_refine_ls_shift/su_mean 0.000
_refine_ls_structure_factor_coef Fsqd
_refine_ls_weighting_details 'calc w=1/[\s^2^(Fo^2^)+(0.1194P)^2^+4.9570P] where P=(Fo^2^+2Fc^2^)/3'
_refine_ls_weighting_scheme calc
_refine_ls_wR_factor_gt 0.1780
_refine_ls_wR_factor_ref 0.2044
_reflns_number_gt 4349
_reflns_number_total 6154
_reflns_threshold_expression >2sigma(I)
_cod_data_source_file c6dt02090a2.cif
_cod_data_source_block 1
_cod_depositor_comments
;Adding full bibliography for 7040112--7040113.cif.

 Adding full bibliography for 7040112--7040113.cif.
;
_cod_database_code 7040112
_olex2_refinement_description
;
1. Fixed Uiso
 At 1.2 times of:
  All C(H) groups, {H4WC,H4WD} of O4WB, All C(H,H) groups
 At 1.5 times of:
  {H1WA,H1WB} of O1W, {H4WA,H4WB} of O4WA, {H2WA,H2WB} of O2W
2. Restrained distances
 Cd2-O3W
 2.3 with sigma of 0.02
 C28B-C29 \\sim C29-C28A
 with sigma of 0.02
 C27A-C26A \\sim C26B-C27B
 with sigma of 0.02
 C27B-C28B \\sim C28A-C27A
 with sigma of 0.02
 N1A-Cd1 \\sim Cd1-N1B
 with sigma of 0.02
3. Rigid bond restraints
 Cd2, O2W
 with sigma for 1-2 distances of 0.005 and sigma for 1-3 distances of 0.005
4. Uiso/Uaniso restraints and constraints
O6 \\sim C15 \\sim C18 \\sim C16 \\sim C17 \\sim C20 \\sim C19: within 3.8A
with sigma of 0.005 and sigma for terminal atoms of 0.005
Uanis(C28B) \\sim Ueq, Uanis(C27B) \\sim Ueq, Uanis(C28A) \\sim Ueq,
Uanis(C27A) \\sim Ueq, Uanis(C26B) \\sim Ueq, Uanis(C25B) \\sim Ueq,
Uanis(C24B) \\sim Ueq, Uanis(N1B) \\sim Ueq, Uanis(C22B) \\sim Ueq, Uanis(C23B)
\\sim Ueq, Uanis(C26A) \\sim Ueq, Uanis(C25A) \\sim Ueq, Uanis(C24A) \\sim Ueq,
Uanis(N1A) \\sim Ueq, Uanis(C22A) \\sim Ueq, Uanis(C23A) \\sim Ueq: with sigma
of 0.005 and sigma for terminal atoms of 0.005
Uanis(C4B) \\sim Ueq, Uanis(C4A) \\sim Ueq: with sigma of 0.005 and sigma for
terminal atoms of 0.005
Uanis(C3A) \\sim Ueq, Uanis(C3B) \\sim Ueq: with sigma of 0.005 and sigma for
terminal atoms of 0.005
Uanis(O3W) \\sim Ueq: with sigma of 0.005 and sigma for terminal atoms of 0.005
Uanis(O5W) \\sim Ueq: with sigma of 0.005 and sigma for terminal atoms of 0.005
Uanis(O4WB) \\sim Ueq, Uanis(O4WA) \\sim Ueq: with sigma of 0.005 and sigma for
terminal atoms of 0.005
Uanis(C28A) = Uanis(C28B)
Uanis(C27A) = Uanis(C27B)
Uanis(C26A) = Uanis(C26B)
Uanis(C23A) = Uanis(C23B)
Uanis(C22A) = Uanis(C22B)
Uanis(C24B) = Uanis(C24A)
Uanis(C25A) = Uanis(C25B)
Uanis(N1A) = Uanis(N1B)
Uanis(C3B) = Uanis(C3A)
Uanis(C4A) = Uanis(C4B)
5. Others
 Sof(C28B)=Sof(H28A)=Sof(H28B)=Sof(C27B)=Sof(H27A)=Sof(H27B)=Sof(C26B)=
 Sof(C25B)=Sof(H25B)=Sof(C24B)=Sof(H24B)=Sof(N1B)=Sof(C22B)=Sof(H22B)=Sof(C23B)=
 Sof(H23B)=1-FVAR(1)
 Sof(C28A)=Sof(H28C)=Sof(H28D)=Sof(C27A)=Sof(H27C)=Sof(H27D)=Sof(C26A)=
 Sof(C25A)=Sof(H25A)=Sof(C24A)=Sof(H24A)=Sof(N1A)=Sof(C22A)=Sof(H22A)=Sof(C23A)=
 Sof(H23A)=FVAR(1)
 Sof(C4B)=Sof(H4B)=Sof(C3B)=Sof(H3B)=1-FVAR(2)
 Sof(C4A)=Sof(H4A)=Sof(C3A)=Sof(H3A)=FVAR(2)
 Sof(O4WB)=Sof(H4WC)=Sof(H4WD)=1-FVAR(3)
 Sof(O4WA)=Sof(H4WA)=Sof(H4WB)=FVAR(3)
 Fixed Sof: Cd2(0.5) O2W(0.5) H2WA(0.5) H2WB(0.5) O3W(0.5)
6.a Riding coordinates:
 O2W(H2WA,H2WB), O1W(H1WA,H1WB), O5W(H5W), O4WA(H4WA,H4WB), O4WB(H4WC,H4WD)
6.b Secondary CH2 refined with riding coordinates:
 C28B(H28A,H28B), C27B(H27A,H27B), C28A(H28C,H28D), C27A(H27C,H27D)
6.c Aromatic/amide H refined with riding coordinates:
 C31(H31), C14(H14), C12(H12), C6(H6), C5(H5), C18(H18), C30(H30), C17(H17),
 C9(H9), C32(H32), C19(H19), C4B(H4B), C3B(H3B), C16(H16), C33(H33), C4A(H4A),
 C3A(H3A), C25B(H25B), C24B(H24B), C22B(H22B), C23B(H23B), C25A(H25A),
 C24A(H24A), C22A(H22A), C23A(H23A)
6.d Fitted hexagon refined as free rotating group:
 C26B(C25B,C24B,N1B,C22B,C23B), C26A(C25A,C24A,N1A,C22A,C23A)
;
_olex2_submission_special_instructions 'No special instructions were received'

loop_
_space_group_symop_id
_space_group_symop_operation_xyz
1 'x, y, z'
2 '-y, x-y, z+2/3'
3 '-x+y, -x, z+1/3'
4 'y, x, -z'
5 '-x, -x+y, -z+2/3'
6 'x-y, -y, -z+1/3'

loop_
_atom_site_label
_atom_site_type_symbol
_atom_site_fract_x
_atom_site_fract_y
_atom_site_fract_z
_atom_site_U_iso_or_equiv
_atom_site_adp_type
_atom_site_occupancy
_atom_site_calc_flag
_atom_site_disorder_assembly
_atom_site_disorder_group
_atom_site_site_symmetry_order
_atom_site_refinement_flags_posn
_atom_site_refinement_flags_adp
_atom_site_refinement_flags_occupancy
C31 C 0.5550(7) 1.0133(7) -0.2126(3) 0.064(3) Uani 1 d . . 1 . . .
H31 H 0.6188 1.0537 -0.2264 0.076 Uiso 1 calc . . 1 R . .
C8 C 0.1113(6) 0.1195(6) 0.1304(4) 0.051(2) Uani 1 d . . 1 . . .
C10 C 0.2605(5) 0.1141(5) 0.1199(3) 0.041(2) Uani 1 d . . 1 . . .
C14 C 0.2114(5) 0.0327(6) 0.0849(3) 0.044(2) Uani 1 d . . 1 . . .
H14 H 0.2463 0.0061 0.0679 0.053 Uiso 1 calc . . 1 R . .
C13 C 0.1127(6) -0.0052(5) 0.0767(3) 0.052(2) Uani 1 d . . 1 . . .
C12 C 0.0582(6) 0.0355(5) 0.0997(3) 0.050(2) Uani 1 d . . 1 . . .
H12 H -0.0105 0.0072 0.0944 0.060 Uiso 1 calc . . 1 R . .
C7 C 0.1018(6) 0.2599(6) 0.1599(4) 0.059(3) Uani 1 d . . 1 . . .
C6 C 0.1117(8) 0.2975(6) 0.2088(4) 0.069(3) Uani 1 d A . 1 . . .
H6 H 0.0845 0.2540 0.2371 0.083 Uiso 1 calc . . 1 R . .
C11 C 0.3715(6) 0.1584(6) 0.1296(3) 0.047(2) Uani 1 d . . 1 . . .
C5 C 0.1611(8) 0.3988(7) 0.2173(4) 0.070(3) Uani 1 d . . 1 . . .
H5 H 0.1716 0.4238 0.2514 0.084 Uiso 1 calc A . 1 R . .
C21 C 0.1743(6) -0.3175(6) -0.0692(4) 0.053(2) Uani 1 d . . 1 . . .
C20 C 0.1534(7) -0.2493(7) -0.0384(4) 0.0700(13) Uani 1 d . . 1 . U .
C18 C 0.1109(7) -0.2020(8) 0.0443(5) 0.0764(13) Uani 1 d . . 1 . U .
H18 H 0.1047 -0.2092 0.0806 0.092 Uiso 1 calc . . 1 R . .
C30 C 0.5447(8) 1.0042(10) -0.1583(4) 0.083(4) Uani 1 d B . 1 . . .
H30 H 0.5993 1.0418 -0.1364 0.100 Uiso 1 calc . . 1 R . .
C15 C 0.0922(7) -0.1383(7) 0.0213(4) 0.0705(12) Uani 1 d . . 1 . U .
C17 C 0.1419(7) -0.1751(7) -0.0600(4) 0.0735(12) Uani 1 d . . 1 . U .
H17 H 0.1557 -0.1613 -0.0956 0.088 Uiso 1 calc . . 1 R . .
C29 C 0.4527(10) 0.9388(9) -0.1376(4) 0.101(5) Uani 1 d . . 1 D . .
C9 C 0.2097(5) 0.1586(6) 0.1414(3) 0.047(2) Uani 1 d . . 1 . . .
H9 H 0.2427 0.2144 0.1632 0.056 Uiso 1 calc . . 1 R . .
C32 C 0.3766(12) 0.8939(10) -0.1720(4) 0.116(6) Uani 1 d B . 1 . . .
H32 H 0.3127 0.8509 -0.1590 0.139 Uiso 1 calc . . 1 R . .
C19 C 0.1407(7) -0.2617(7) 0.0149(4) 0.0733(13) Uani 1 d . . 1 . U .
H19 H 0.1516 -0.3089 0.0319 0.088 Uiso 1 calc . . 1 R . .
Cd1 Cd 0.34980(4) 0.77856(4) 0.19415(2) 0.04552(14) Uani 1 d . . 1 D . .
Cd2 Cd 0.49186(10) 0.99375(19) -0.33641(11) 0.0654(4) Uani 0.50 d . . 1 D U .
N2 N 0.4805(6) 0.9685(6) -0.2452(3) 0.067(3) Uani 1 d . . 1 . . .
O7 O 0.1678(5) -0.3165(5) -0.1192(2) 0.0702(19) Uani 1 d . . 1 . . .
C2 C 0.1944(7) 0.4625(6) 0.1761(3) 0.054(2) Uani 1 d A . 1 . . .
O4 O 0.4099(4) 0.2247(5) 0.1632(3) 0.0654(18) Uani 1 d . . 1 . . .
C4B C 0.1162(11) 0.3122(11) 0.1202(6) 0.051(2) Uani 0.576(13) d A 2 1 . U .
H4B H 0.0967 0.2843 0.0869 0.062 Uiso 0.576(13) calc A 2 1 R . .
O5 O 0.4180(4) 0.1261(5) 0.1051(2) 0.0592(17) Uani 1 d . . 1 . . .
C1 C 0.2506(6) 0.5759(6) 0.1826(3) 0.054(2) Uani 1 d A . 1 . . .
C3B C 0.1647(12) 0.4184(12) 0.1288(7) 0.060(3) Uani 0.576(13) d A 2 1 . U .
H3B H 0.1762 0.4595 0.0998 0.072 Uiso 0.576(13) calc A 2 1 R . .
O3 O 0.0542(4) 0.1551(4) 0.1539(3) 0.073(2) Uani 1 d A . 1 . . .
O2 O 0.2556(4) 0.6116(4) 0.2272(2) 0.0588(17) Uani 1 d A . 1 . . .
O8 O 0.2012(5) -0.3707(5) -0.0488(3) 0.078(2) Uani 1 d . . 1 . . .
O6 O 0.0512(5) -0.0904(5) 0.0466(3) 0.0777(12) Uani 1 d . . 1 . U .
O1 O 0.2891(6) 0.6313(4) 0.1444(3) 0.079(2) Uani 1 d A . 1 . . .
O2W O 0.3422(10) 0.988(2) -0.3377(13) 0.124(6) Uani 0.50 d . . 1 . U .
H2WA H 0.3339 1.0479 -0.3253 0.186 Uiso 0.50 d . . 1 R . .
H2WB H 0.2743 0.9287 -0.3301 0.186 Uiso 0.50 d . . 1 R . .
O1W O 0.3971(7) 0.8338(5) -0.3467(3) 0.103(3) Uani 1 d . . 1 . . .
H1WA H 0.3919 0.8114 -0.3778 0.155 Uiso 1 d . . 1 R . .
H1WB H 0.4103 0.7994 -0.3251 0.155 Uiso 1 d . . 1 R . .
C16 C 0.1107(7) -0.1188(8) -0.0316(4) 0.0747(13) Uani 1 d . . 1 . U .
H16 H 0.1024 -0.0693 -0.0478 0.090 Uiso 1 calc . . 1 R . .
C33 C 0.3885(10) 0.9082(8) -0.2258(4) 0.098(5) Uani 1 d . . 1 . . .
H33 H 0.3335 0.8764 -0.2481 0.117 Uiso 1 calc B . 1 R . .
O3W O 0.6259(9) 0.9618(11) -0.3340(9) 0.114(4) Uani 0.50 d . . 1 D U .
O5W O 0.0000 0.6837(11) -0.1667 0.136(3) Uani 1 d . . 2 S TU P
H5W H 0.0480 0.6703 -0.1644 0.6(3) Uiso 1 d . . 1 R . .
C28B C 0.4392(13) 0.9618(13) -0.0794(6) 0.068(3) Uani 0.454(6) d B 2 1 D U .
H28A H 0.4810 1.0324 -0.0710 0.082 Uiso 0.454(6) calc B 2 1 R . .
H28B H 0.3698 0.9405 -0.0713 0.082 Uiso 0.454(6) calc B 2 1 R . .
C27B C 0.4727(16) 0.9008(15) -0.0526(6) 0.076(3) Uani 0.454(6) d B 2 1 D U .
H27A H 0.5412 0.9218 -0.0626 0.091 Uiso 0.454(6) calc B 2 1 R . .
H27B H 0.4306 0.8310 -0.0624 0.091 Uiso 0.454(6) calc B 2 1 R . .
C28A C 0.4215(13) 0.9000(13) -0.0809(5) 0.068(3) Uani 0.546(6) d B 1 1 D U .
H28C H 0.3638 0.9056 -0.0707 0.082 Uiso 0.546(6) calc B 1 1 R . .
H28D H 0.4028 0.8298 -0.0792 0.082 Uiso 0.546(6) calc B 1 1 R . .
C27A C 0.5026(13) 0.9569(14) -0.0459(6) 0.076(3) Uani 0.546(6) d B 1 1 D U .
H27C H 0.5197 1.0266 -0.0454 0.091 Uiso 0.546(6) calc B 1 1 R . .
H27D H 0.5615 0.9532 -0.0558 0.091 Uiso 0.546(6) calc B 1 1 R . .
C4A C 0.1647(16) 0.3271(16) 0.1206(9) 0.051(2) Uani 0.424(13) d A 1 1 . U .
H4A H 0.1765 0.3030 0.0895 0.062 Uiso 0.424(13) calc A 1 1 R . .
C3A C 0.2091(18) 0.4313(18) 0.1295(10) 0.060(3) Uani 0.424(13) d A 1 1 . U .
H3A H 0.2476 0.4773 0.1037 0.072 Uiso 0.424(13) calc A 1 1 R . .
C26B C 0.4665(8) 0.9131(8) 0.0092(3) 0.079(2) Uani 0.454(6) d B 2 1 D U .
C25B C 0.4413(10) 0.9664(8) 0.0441(4) 0.058(2) Uani 0.454(6) d B 2 1 G U .
H25B H 0.4464 1.0268 0.0337 0.070 Uiso 0.454(6) calc B 2 1 R . .
C24B C 0.4084(10) 0.9296(9) 0.0944(4) 0.057(2) Uani 0.454(6) d B 2 1 G U .
H24B H 0.3915 0.9653 0.1177 0.069 Uiso 0.454(6) calc B 2 1 R . .
N1B N 0.4007(9) 0.8395(9) 0.1099(3) 0.0431(17) Uani 0.454(6) d B 2 1 DG U .
C22B C 0.4259(11) 0.7861(8) 0.0750(4) 0.059(2) Uani 0.454(6) d B 2 1 G U .
H22B H 0.4208 0.7258 0.0854 0.070 Uiso 0.454(6) calc B 2 1 R . .
C23B C 0.4588(10) 0.8229(9) 0.0247(4) 0.092(3) Uani 0.454(6) d B 2 1 G U .
H23B H 0.4757 0.7872 0.0014 0.111 Uiso 0.454(6) calc B 2 1 R . .
C26A C 0.4614(7) 0.9060(7) 0.0094(3) 0.079(2) Uani 0.546(6) d B 1 1 D U .
C25A C 0.3920(8) 0.9248(8) 0.0341(3) 0.058(2) Uani 0.546(6) d B 1 1 G U .
H25A H 0.3591 0.9513 0.0150 0.070 Uiso 0.546(6) calc B 1 1 R . .
C24A C 0.3717(8) 0.9039(8) 0.0872(3) 0.057(2) Uani 0.546(6) d B 1 1 G U .
H24A H 0.3252 0.9165 0.1038 0.069 Uiso 0.546(6) calc B 1 1 R . .
N1A N 0.4208(8) 0.8642(7) 0.1157(3) 0.0431(17) Uani 0.546(6) d B 1 1 DG U .
C22A C 0.4902(8) 0.8454(9) 0.0910(3) 0.059(2) Uani 0.546(6) d B 1 1 G U .
H22A H 0.5231 0.8189 0.1100 0.070 Uiso 0.546(6) calc B 1 1 R . .
C23A C 0.5105(7) 0.8663(9) 0.0378(3) 0.092(3) Uani 0.546(6) d B 1 1 G U .
H23A H 0.5570 0.8537 0.0213 0.111 Uiso 0.546(6) calc B 1 1 R . .
O4WA O 0.2919(8) 0.6080(9) 0.0389(5) 0.070(3) Uani 0.569(9) d C 1 1 . U .
H4WA H 0.2480 0.6090 0.0179 0.105 Uiso 0.569(9) d C 1 1 R . .
H4WB H 0.2731 0.5929 0.0704 0.105 Uiso 0.569(9) d C 1 1 R . .
O4WB O 0.1751(11) 0.4147(11) -0.0026(6) 0.069(3) Uani 0.431(9) d C 2 1 . U .
H4WC H 0.1950 0.4510 -0.0301 0.083 Uiso 0.431(9) d . . 1 R . .
H4WD H 0.2242 0.4063 0.0007 0.083 Uiso 0.431(9) d . . 1 R . .

loop_
_atom_site_aniso_label
_atom_site_aniso_U_11
_atom_site_aniso_U_22
_atom_site_aniso_U_33
_atom_site_aniso_U_23
_atom_site_aniso_U_13
_atom_site_aniso_U_12
C31 0.072(6) 0.056(5) 0.037(5) 0.001(4) 0.013(4) 0.012(4)
C8 0.054(4) 0.039(4) 0.068(6) 0.000(4) 0.011(4) 0.029(3)
C10 0.041(3) 0.034(4) 0.048(5) 0.001(3) 0.003(3) 0.020(3)
C14 0.050(4) 0.041(3) 0.046(4) -0.013(3) 0.005(3) 0.027(3)
C13 0.063(4) 0.023(3) 0.069(5) -0.018(3) -0.022(4) 0.022(3)
C12 0.049(4) 0.039(4) 0.062(5) -0.013(4) -0.002(4) 0.021(3)
C7 0.054(4) 0.043(4) 0.078(6) -0.007(4) 0.011(5) 0.023(3)
C6 0.096(6) 0.051(4) 0.058(6) 0.013(4) 0.018(5) 0.036(4)
C11 0.052(4) 0.049(4) 0.034(4) 0.004(4) -0.001(4) 0.020(3)
C5 0.088(6) 0.078(6) 0.043(5) -0.003(4) 0.007(5) 0.041(5)
C21 0.049(4) 0.052(4) 0.054(5) -0.006(4) -0.010(4) 0.023(4)
C20 0.0821(18) 0.0722(17) 0.0753(18) -0.0280(17) -0.0208(18) 0.0534(16)
C18 0.0853(17) 0.0772(16) 0.0789(17) -0.0286(17) -0.0185(17) 0.0498(15)
C30 0.070(6) 0.134(9) 0.046(5) 0.010(6) 0.006(5) 0.051(6)
C15 0.0809(17) 0.0722(16) 0.0780(17) -0.0300(16) -0.0195(17) 0.0531(15)
C17 0.0846(17) 0.0747(16) 0.0771(17) -0.0268(17) -0.0206(17) 0.0517(15)
C29 0.111(9) 0.102(9) 0.037(5) 0.018(6) 0.007(6) 0.014(8)
C9 0.037(4) 0.048(4) 0.052(5) -0.016(4) -0.008(4) 0.019(3)
C32 0.151(12) 0.103(9) 0.034(5) 0.008(6) 0.008(7) 0.019(9)
C19 0.0835(17) 0.0755(17) 0.0784(17) -0.0265(17) -0.0193(17) 0.0529(15)
Cd1 0.0579(3) 0.0539(3) 0.0323(3) 0.0046(2) 0.0061(2) 0.0336(2)
Cd2 0.1039(9) 0.0551(7) 0.0185(6) -0.0068(5) -0.0003(13) 0.0257(10)
N2 0.093(6) 0.059(4) 0.024(3) -0.006(3) -0.008(4) 0.019(4)
O7 0.089(4) 0.072(4) 0.047(4) -0.011(3) -0.007(3) 0.039(3)
C2 0.071(4) 0.055(4) 0.048(5) -0.002(4) 0.014(4) 0.040(4)
O4 0.060(3) 0.068(3) 0.067(4) -0.026(3) -0.019(3) 0.031(3)
C4B 0.053(3) 0.051(3) 0.049(3) -0.004(2) 0.002(3) 0.025(2)
O5 0.051(3) 0.083(4) 0.054(4) -0.016(3) -0.006(3) 0.041(3)
C1 0.070(4) 0.075(5) 0.039(4) -0.015(4) -0.002(4) 0.053(4)
C3B 0.060(3) 0.062(3) 0.055(3) 0.000(2) 0.000(3) 0.028(2)
O3 0.066(3) 0.055(3) 0.109(5) -0.014(3) 0.021(3) 0.038(3)
O2 0.071(3) 0.059(3) 0.044(3) -0.007(3) -0.001(3) 0.031(3)
O8 0.110(4) 0.072(4) 0.071(5) -0.011(3) -0.010(4) 0.060(3)
O6 0.0831(17) 0.0770(17) 0.0852(18) -0.0328(17) -0.0185(17) 0.0493(15)
O1 0.129(5) 0.056(3) 0.053(4) 0.011(3) 0.026(4) 0.047(3)
O2W 0.059(4) 0.149(14) 0.092(11) 0.008(12) -0.035(11) -0.002(5)
O1W 0.199(8) 0.067(4) 0.037(3) -0.009(3) -0.012(5) 0.061(4)
C16 0.0838(17) 0.0747(17) 0.0804(18) -0.0267(17) -0.0208(17) 0.0509(15)
C33 0.114(9) 0.075(7) 0.044(6) -0.004(5) 0.004(6) 0.003(7)
O3W 0.113(5) 0.114(5) 0.108(5) -0.001(4) 0.002(4) 0.052(3)
O5W 0.140(4) 0.133(5) 0.138(5) -0.0046(17) -0.009(3) 0.070(2)
C28B 0.069(3) 0.067(3) 0.064(3) 0.000(3) 0.002(3) 0.031(2)
C27B 0.076(3) 0.075(4) 0.071(4) 0.001(3) 0.001(3) 0.034(2)
C28A 0.069(3) 0.067(3) 0.064(3) 0.000(3) 0.002(3) 0.031(2)
C27A 0.076(3) 0.075(4) 0.071(4) 0.001(3) 0.001(3) 0.034(2)
C4A 0.053(3) 0.051(3) 0.049(3) -0.004(2) 0.002(3) 0.025(2)
C3A 0.060(3) 0.062(3) 0.055(3) 0.000(2) 0.000(3) 0.028(2)
C26B 0.081(3) 0.082(3) 0.074(3) 0.005(3) 0.000(3) 0.041(2)
C25B 0.059(3) 0.060(3) 0.057(3) 0.006(3) -0.004(3) 0.030(2)
C24B 0.059(3) 0.056(3) 0.052(3) 0.002(2) -0.003(3) 0.024(2)
N1B 0.046(2) 0.044(3) 0.039(3) 0.001(2) -0.004(2) 0.0221(18)
C22B 0.060(3) 0.061(3) 0.056(3) 0.003(3) 0.004(3) 0.031(2)
C23B 0.093(3) 0.093(3) 0.091(4) 0.000(3) 0.001(3) 0.047(2)
C26A 0.081(3) 0.082(3) 0.074(3) 0.005(3) 0.000(3) 0.041(2)
C25A 0.059(3) 0.060(3) 0.057(3) 0.006(3) -0.004(3) 0.030(2)
C24A 0.059(3) 0.056(3) 0.052(3) 0.002(2) -0.003(3) 0.024(2)
N1A 0.046(2) 0.044(3) 0.039(3) 0.001(2) -0.004(2) 0.0221(18)
C22A 0.060(3) 0.061(3) 0.056(3) 0.003(3) 0.004(3) 0.031(2)
C23A 0.093(3) 0.093(3) 0.091(4) 0.000(3) 0.001(3) 0.047(2)
O4WA 0.075(4) 0.079(4) 0.061(4) 0.006(3) 0.001(3) 0.042(3)
O4WB 0.073(4) 0.072(4) 0.058(5) 0.005(4) -0.002(4) 0.034(3)

loop_
_atom_type_symbol
_atom_type_description
_atom_type_scat_dispersion_real
_atom_type_scat_dispersion_imag
_atom_type_scat_source
C C 0.0033 0.0016 'International Tables Vol C Tables 4.2.6.8 and 6.1.1.4'
H H 0.0000 0.0000 'International Tables Vol C Tables 4.2.6.8 and 6.1.1.4'
Cd Cd -0.8075 1.2024 'International Tables Vol C Tables 4.2.6.8 and 6.1.1.4'
N N 0.0061 0.0033 'International Tables Vol C Tables 4.2.6.8 and 6.1.1.4'
O O 0.0106 0.0060 'International Tables Vol C Tables 4.2.6.8 and 6.1.1.4'

loop_
_geom_angle_atom_site_label_1
_geom_angle_atom_site_label_2
_geom_angle_atom_site_label_3
_geom_angle
_geom_angle_site_symmetry_1
_geom_angle_site_symmetry_3
C30 C31 H31 118.1 . .
N2 C31 H31 118.1 . .
N2 C31 C30 123.7(9) . .
C12 C8 O3 114.9(7) . .
C9 C8 C12 123.0(8) . .
C9 C8 O3 121.8(8) . .
C14 C10 C11 119.2(7) . .
C9 C10 C14 120.3(7) . .
C9 C10 C11 120.2(7) . .
C10 C14 H14 120.9 . .
C13 C14 C10 118.1(7) . .
C13 C14 H14 120.9 . .
C14 C13 C12 122.8(7) . .
C14 C13 O6 125.4(8) . .
O6 C13 C12 111.8(7) . .
C8 C12 C13 116.7(7) . .
C8 C12 H12 121.6 . .
C13 C12 H12 121.6 . .
C6 C7 O3 118.3(8) . .
C6 C7 C4A 116.7(11) . .
C4B C7 C6 121.8(11) . .
C4B C7 O3 118.5(10) . .
C4B C7 C4A 27.9(11) . .
O3 C7 C4A 122.3(12) . .
C7 C6 H6 119.5 . .
C7 C6 C5 121.0(9) . .
C5 C6 H6 119.5 . .
C10 C11 Cd1 173.1(6) . 6_665
O4 C11 C10 117.1(8) . .
O4 C11 Cd1 69.8(5) . 6_665
O5 C11 C10 119.4(7) . .
O5 C11 Cd1 53.7(4) . 6_665
O5 C11 O4 123.5(8) . .
C6 C5 H5 120.1 . .
C2 C5 C6 119.9(9) . .
C2 C5 H5 120.1 . .
O7 C21 C20 118.5(9) . .
O8 C21 C20 121.9(9) . .
O8 C21 O7 119.5(9) . .
C17 C20 C21 123.6(10) . .
C17 C20 C19 116.7(10) . .
C19 C20 C21 119.7(9) . .
C15 C18 H18 119.5 . .
C15 C18 C19 121.0(11) . .
C19 C18 H18 119.5 . .
C31 C30 H30 120.6 . .
C29 C30 C31 118.8(10) . .
C29 C30 H30 120.6 . .
C18 C15 O6 122.7(11) . .
C18 C15 C16 120.5(11) . .
O6 C15 C16 116.8(10) . .
C20 C17 H17 118.4 . .
C20 C17 C16 123.1(11) . .
C16 C17 H17 118.4 . .
C30 C29 C28B 113.9(11) . .
C30 C29 C28A 130.7(12) . .
C32 C29 C30 116.3(10) . .
C32 C29 C28B 123.7(13) . .
C32 C29 C28A 112.8(11) . .
C28A C29 C28B 31.8(9) . .
C8 C9 C10 118.8(7) . .
C8 C9 H9 120.6 . .
C10 C9 H9 120.6 . .
C29 C32 H32 118.3 . .
C29 C32 C33 123.4(12) . .
C33 C32 H32 118.3 . .
C20 C19 C18 119.9(10) . .
C20 C19 H19 120.0 . .
C18 C19 H19 120.0 . .
O7 Cd1 C11 139.7(2) 3_665 6_565
O7 Cd1 O4 163.0(2) 3_665 6_565
O7 Cd1 C1 108.7(2) 3_665 .
O7 Cd1 O2 106.0(2) 3_665 .
O7 Cd1 O8 52.2(2) 3_665 3_665
O7 Cd1 O1 107.4(3) 3_665 .
O7 Cd1 N1B 88.2(4) 3_665 .
O7 Cd1 N1A 82.2(3) 3_665 .
O4 Cd1 C11 26.6(2) 6_565 6_565
O4 Cd1 C1 88.2(2) 6_565 .
O5 Cd1 C11 26.2(2) 6_565 6_565
O5 Cd1 O7 114.3(2) 6_565 3_665
O5 Cd1 O4 52.8(2) 6_565 6_565
O5 Cd1 C1 127.9(2) 6_565 .
O5 Cd1 O2 110.0(2) 6_565 .
O5 Cd1 O8 83.6(2) 6_565 3_665
O5 Cd1 O1 138.3(3) 6_565 .
O5 Cd1 N1B 105.0(4) 6_565 .
O5 Cd1 N1A 100.9(3) 6_565 .
C1 Cd1 C11 109.1(3) . 6_565
O2 Cd1 C11 100.9(2) . 6_565
O2 Cd1 O4 90.0(2) . 6_565
O2 Cd1 C1 27.3(2) . .
O2 Cd1 O8 79.0(2) . 3_665
O8 Cd1 C11 106.1(2) 3_665 6_565
O8 Cd1 O4 128.1(2) 3_665 6_565
O8 Cd1 C1 101.4(2) 3_665 .
O1 Cd1 C11 112.7(3) . 6_565
O1 Cd1 O4 86.6(2) . 6_565
O1 Cd1 C1 26.9(2) . .
O1 Cd1 O2 54.2(2) . .
O1 Cd1 O8 122.9(2) . 3_665
N1B Cd1 C11 95.9(4) . 6_565
N1B Cd1 O4 85.4(4) . 6_565
N1B Cd1 C1 104.3(3) . .
N1B Cd1 O2 131.6(3) . .
N1B Cd1 O8 138.1(3) . 3_665
N1B Cd1 O1 77.4(3) . .
N1B Cd1 N1A 9.4(4) . .
N1A Cd1 C11 95.8(3) . 6_565
N1A Cd1 O4 89.2(3) . 6_565
N1A Cd1 C1 113.0(3) . .
N1A Cd1 O2 140.3(3) . .
N1A Cd1 O8 130.0(3) . 3_665
N1A Cd1 O1 86.1(3) . .
Cd2 Cd2 N2 120.1(15) 6_674 6_674
Cd2 Cd2 N2 55.0(14) 6_674 .
Cd2 Cd2 O2W 91.9(8) 6_674 .
Cd2 Cd2 O2W 82.3(8) 6_674 6_674
Cd2 Cd2 O1W 143.3(15) 6_674 .
Cd2 Cd2 O1W 33.3(14) 6_674 6_674
Cd2 Cd2 O3W 96.6(5) 6_674 .
Cd2 Cd2 O3W 78.0(5) 6_674 6_674
N2 Cd2 N2 175.06(16) 6_674 .
N2 Cd2 O2W 90.1(9) 6_674 .
N2 Cd2 O2W 93.8(9) 6_674 6_674
N2 Cd2 O1W 87.3(3) 6_674 6_674
N2 Cd2 O1W 88.0(3) . 6_674
N2 Cd2 O3W 89.3(6) . 6_674
N2 Cd2 O3W 88.5(6) 6_674 6_674
N2 Cd2 O3W 86.6(6) . .
N2 Cd2 O3W 93.3(6) 6_674 .
O2W Cd2 N2 86.6(9) 6_674 .
O2W Cd2 N2 91.0(9) . .
O2W Cd2 O2W 9.7(15) . 6_674
O2W Cd2 O1W 77.7(8) 6_674 6_674
O2W Cd2 O1W 86.4(8) . 6_674
O2W Cd2 O3W 158.4(8) 6_674 6_674
O2W Cd2 O3W 167.7(8) . .
O2W Cd2 O3W 172.4(10) 6_674 .
O2W Cd2 O3W 167.4(8) . 6_674
O1W Cd2 N2 96.1(3) . 6_674
O1W Cd2 N2 88.8(3) . .
O1W Cd2 O2W 82.0(8) . .
O1W Cd2 O2W 90.5(8) . 6_674
O1W Cd2 O1W 167.9(5) . 6_674
O1W Cd2 O3W 81.0(4) 6_674 6_674
O1W Cd2 O3W 110.6(4) . 6_674
O1W Cd2 O3W 105.6(4) 6_674 .
O1W Cd2 O3W 85.8(5) . .
O3W Cd2 O3W 24.9(7) . 6_674
C31 N2 Cd2 124.8(6) . .
C31 N2 Cd2 121.5(6) . 6_674
C31 N2 C33 118.6(8) . .
Cd2 N2 Cd2 4.84(13) 6_674 .
C33 N2 Cd2 116.4(7) . .
C33 N2 Cd2 119.3(7) . 6_674
C21 O7 Cd1 98.7(6) . 2_654
C5 C2 C1 122.8(8) . .
C3B C2 C5 114.8(10) . .
C3B C2 C1 122.0(10) . .
C3A C2 C5 119.9(13) . .
C3A C2 C1 113.9(12) . .
C3A C2 C3B 26.3(12) . .
C11 O4 Cd1 83.6(5) . 6_665
C7 C4B H4B 122.0 . .
C7 C4B C3B 115.9(14) . .
C3B C4B H4B 122.0 . .
C11 O5 Cd1 100.0(5) . 6_665
C2 C1 Cd1 179.6(6) . .
O2 C1 Cd1 61.3(4) . .
O2 C1 C2 118.6(7) . .
O1 C1 Cd1 59.4(4) . .
O1 C1 C2 120.7(7) . .
O1 C1 O2 120.7(8) . .
C2 C3B C4B 124.3(15) . .
C2 C3B H3B 117.8 . .
C4B C3B H3B 117.8 . .
C8 O3 C7 115.5(6) . .
C1 O2 Cd1 91.4(5) . .
C21 O8 Cd1 89.6(6) . 2_654
C15 O6 C13 119.4(7) . .
C1 O1 Cd1 93.7(5) . .
Cd2 O2W Cd2 5.75(14) . 6_674
Cd2 O2W H2WA 122.4 . .
Cd2 O2W H2WA 117.0 6_674 .
Cd2 O2W H2WB 130.1 6_674 .
Cd2 O2W H2WB 127.2 . .
O2W O2W Cd2 88.0(7) 6_674 .
O2W O2W Cd2 82.3(7) 6_674 6_674
O2W O2W H2WA 36.7 6_674 .
O2W O2W H2WB 122.3 6_674 .
H2WA O2W H2WB 102.6 . .
Cd2 O1W Cd2 3.34(15) . 6_674
Cd2 O1W H1WA 116.6 . .
Cd2 O1W H1WA 119.9 6_674 .
Cd2 O1W H1WB 111.0 6_674 .
Cd2 O1W H1WB 113.2 . .
H1WA O1W H1WB 110.5 . .
C15 C16 C17 118.2(11) . .
C15 C16 H16 120.9 . .
C17 C16 H16 120.9 . .
C32 C33 H33 120.5 . .
N2 C33 C32 119.0(11) . .
N2 C33 H33 120.5 . .
Cd2 O3W Cd2 5.47(13) . 6_674
O3W O3W Cd2 79.6(4) 6_674 .
O3W O3W Cd2 75.5(4) 6_674 6_674
C29 C28B H28A 111.8 . .
C29 C28B H28B 111.8 . .
H28A C28B H28B 109.6 . .
C27B C28B C29 99.7(13) . .
C27B C28B H28A 111.8 . .
C27B C28B H28B 111.8 . .
C28B C27B H27A 109.9 . .
C28B C27B H27B 109.9 . .
C28B C27B C26B 109.0(14) . .
H27A C27B H27B 108.3 . .
C26B C27B H27A 109.9 . .
C26B C27B H27B 109.9 . .
C29 C28A H28C 109.7 . .
C29 C28A H28D 109.7 . .
H28C C28A H28D 108.2 . .
C27A C28A C29 109.9(12) . .
C27A C28A H28C 109.7 . .
C27A C28A H28D 109.7 . .
C28A C27A H27C 111.0 . .
C28A C27A H27D 111.0 . .
C28A C27A C26A 104.0(11) . .
H27C C27A H27D 109.0 . .
C26A C27A H27C 111.0 . .
C26A C27A H27D 111.0 . .
C7 C4A H4A 120.6 . .
C3A C4A C7 118.8(19) . .
C3A C4A H4A 120.6 . .
C2 C3A C4A 118(2) . .
C2 C3A H3A 120.8 . .
C4A C3A H3A 120.8 . .
C25B C26B C27B 138.7(10) . .
C25B C26B C23B 120.0 . .
C23B C26B C27B 98.1(10) . .
C26B C25B H25B 120.0 . .
C24B C25B C26B 120.0 . .
C24B C25B H25B 120.0 . .
C25B C24B H24B 120.0 . .
C25B C24B N1B 120.0 . .
N1B C24B H24B 120.0 . .
C24B N1B Cd1 120.6(5) . .
C22B N1B Cd1 119.3(5) . .
C22B N1B C24B 120.0 . .
N1B C22B H22B 120.0 . .
C23B C22B N1B 120.0 . .
C23B C22B H22B 120.0 . .
C26B C23B H23B 120.0 . .
C22B C23B C26B 120.0 . .
C22B C23B H23B 120.0 . .
C25A C26A C27A 117.3(10) . .
C25A C26A C23A 120.0 . .
C23A C26A C27A 120.7(10) . .
C26A C25A H25A 120.0 . .
C24A C25A C26A 120.0 . .
C24A C25A H25A 120.0 . .
C25A C24A H24A 120.0 . .
N1A C24A C25A 120.0 . .
N1A C24A H24A 120.0 . .
C24A N1A Cd1 119.2(5) . .
C24A N1A C22A 120.0 . .
C22A N1A Cd1 117.4(5) . .
N1A C22A H22A 120.0 . .
C23A C22A N1A 120.0 . .
C23A C22A H22A 120.0 . .
C26A C23A H23A 120.0 . .
C22A C23A C26A 120.0 . .
C22A C23A H23A 120.0 . .
H4WA O4WA H4WB 115.3 . .
H4WC O4WB H4WD 97.5 . .

loop_
_geom_bond_atom_site_label_1
_geom_bond_atom_site_label_2
_geom_bond_distance
_geom_bond_site_symmetry_2
C31 H31 0.9300 .
C31 C30 1.392(13) .
C31 N2 1.299(11) .
C8 C12 1.376(11) .
C8 C9 1.350(11) .
C8 O3 1.383(11) .
C10 C14 1.411(10) .
C10 C11 1.509(11) .
C10 C9 1.386(12) .
C14 H14 0.9300 .
C14 C13 1.344(10) .
C13 C12 1.402(12) .
C13 O6 1.400(9) .
C12 H12 0.9300 .
C7 C6 1.349(13) .
C7 C4B 1.242(18) .
C7 O3 1.408(10) .
C7 C4A 1.42(2) .
C6 H6 0.9300 .
C6 C5 1.368(13) .
C11 Cd1 2.735(8) 6_665
C11 O4 1.231(10) .
C11 O5 1.228(11) .
C5 H5 0.9300 .
C5 C2 1.348(12) .
C21 C20 1.468(14) .
C21 O7 1.279(11) .
C21 O8 1.205(11) .
C20 C17 1.357(15) .
C20 C19 1.371(15) .
C18 H18 0.9300 .
C18 C15 1.293(15) .
C18 C19 1.428(15) .
C30 H30 0.9300 .
C30 C29 1.368(15) .
C15 O6 1.351(12) .
C15 C16 1.378(15) .
C17 H17 0.9300 .
C17 C16 1.386(15) .
C29 C32 1.345(17) .
C29 C28B 1.561(17) .
C29 C28A 1.543(16) .
C9 H9 0.9300 .
C32 H32 0.9300 .
C32 C33 1.384(15) .
C19 H19 0.9300 .
Cd1 C11 2.735(8) 6_565
Cd1 O7 2.315(8) 3_665
Cd1 O4 2.582(7) 6_565
Cd1 O5 2.239(5) 6_565
Cd1 C1 2.719(8) .
Cd1 O2 2.385(6) .
Cd1 O8 2.544(7) 3_665
Cd1 O1 2.345(6) .
Cd1 N1B 2.315(8) .
Cd1 N1A 2.341(7) .
Cd2 Cd2 0.229(5) 6_674
Cd2 N2 2.223(8) 6_674
Cd2 N2 2.346(7) .
Cd2 O2W 2.264(17) .
Cd2 O2W 2.283(16) 6_674
Cd2 O1W 2.160(7) .
Cd2 O1W 2.348(7) 6_674
Cd2 O3W 2.350(14) .
Cd2 O3W 2.387(14) 6_674
N2 Cd2 2.223(8) 6_674
N2 C33 1.341(14) .
O7 Cd1 2.315(8) 2_654
C2 C1 1.521(11) .
C2 C3B 1.345(19) .
C2 C3A 1.34(3) .
O4 Cd1 2.582(7) 6_665
C4B H4B 0.9300 .
C4B C3B 1.43(2) .
O5 Cd1 2.239(5) 6_665
C1 O2 1.248(9) .
C1 O1 1.233(10) .
C3B H3B 0.9300 .
O8 Cd1 2.544(7) 2_654
O2W Cd2 2.283(16) 6_674
O2W O2W 0.38(6) 6_674
O2W H2WA 1.0373 .
O2W H2WB 1.0065 .
O1W Cd2 2.348(7) 6_674
O1W H1WA 0.8519 .
O1W H1WB 0.8551 .
C16 H16 0.9300 .
C33 H33 0.9300 .
O3W Cd2 2.387(14) 6_674
O3W O3W 1.02(3) 6_674
O5W H5W 0.8627 .
C28B H28A 0.9700 .
C28B H28B 0.9700 .
C28B C27B 1.45(2) .
C27B H27A 0.9700 .
C27B H27B 0.9700 .
C27B C26B 1.594(16) .
C28A H28C 0.9700 .
C28A H28D 0.9700 .
C28A C27A 1.425(18) .
C27A H27C 0.9700 .
C27A H27D 0.9700 .
C27A C26A 1.580(15) .
C4A H4A 0.9300 .
C4A C3A 1.41(3) .
C3A H3A 0.9300 .
C26B C25B 1.3900 .
C26B C23B 1.3900 .
C25B H25B 0.9300 .
C25B C24B 1.3900 .
C24B H24B 0.9300 .
C24B N1B 1.3900 .
N1B C22B 1.3900 .
C22B H22B 0.9300 .
C22B C23B 1.3900 .
C23B H23B 0.9300 .
C26A C25A 1.3900 .
C26A C23A 1.3900 .
C25A H25A 0.9300 .
C25A C24A 1.3900 .
C24A H24A 0.9300 .
C24A N1A 1.3900 .
N1A C22A 1.3900 .
C22A H22A 0.9300 .
C22A C23A 1.3900 .
C23A H23A 0.9300 .
O4WA H4WA 0.8685 .
O4WA H4WB 0.8436 .
O4WB H4WC 0.8510 .
O4WB H4WD 0.8314 .

loop_
_geom_torsion_atom_site_label_1
_geom_torsion_atom_site_label_2
_geom_torsion_atom_site_label_3
_geom_torsion_atom_site_label_4
_geom_torsion
_geom_torsion_site_symmetry_1
_geom_torsion_site_symmetry_4
C31 C30 C29 C32 -5(2) . .
C31 C30 C29 C28B -158.8(13) . .
C31 C30 C29 C28A 168.9(16) . .
C31 N2 C33 C32 -1.6(19) . .
C10 C14 C13 C12 2.9(13) . .
C10 C14 C13 O6 -174.7(8) . .
C10 C11 O4 Cd1 179.2(7) . 6_665
C10 C11 O5 Cd1 -179.3(6) . 6_665
C14 C10 C11 Cd1 -1(5) . 6_665
C14 C10 C11 O4 -175.1(8) . .
C14 C10 C11 O5 3.4(12) . .
C14 C10 C9 C8 3.2(12) . .
C14 C13 C12 C8 1.8(13) . .
C14 C13 O6 C15 -2.9(14) . .
C12 C8 C9 C10 1.8(14) . .
C12 C8 O3 C7 -146.3(9) . .
C12 C13 O6 C15 179.3(8) . .
C7 C6 C5 C2 4.7(18) . .
C7 C4B C3B C2 0(2) . .
C7 C4A C3A C2 4(3) . .
C6 C7 C4B C3B 13(2) . .
C6 C7 O3 C8 -120.9(10) . .
C6 C7 C4A C3A -19(3) . .
C6 C5 C2 C1 -179.5(10) . .
C6 C5 C2 C3B 7.6(17) . .
C6 C5 C2 C3A -21(2) . .
C11 C10 C14 C13 -179.8(7) . .
C11 C10 C9 C8 177.4(8) . .
C11 Cd1 C1 C2 0(82) 6_565 .
C11 Cd1 C1 O2 -76.6(5) 6_565 .
C11 Cd1 C1 O1 102.8(6) 6_565 .
C11 Cd1 O2 C1 110.6(5) 6_565 .
C11 Cd1 O1 C1 -87.6(6) 6_565 .
C11 Cd1 N1B C24B 36.7(6) 6_565 .
C11 Cd1 N1B C22B -144.8(5) 6_565 .
C11 Cd1 N1A C24A -13.5(5) 6_565 .
C11 Cd1 N1A C22A -172.8(5) 6_565 .
C5 C2 C1 Cd1 -85(82) . .
C5 C2 C1 O2 -8.9(14) . .
C5 C2 C1 O1 172.2(10) . .
C5 C2 C3B C4B -10(2) . .
C5 C2 C3A C4A 17(3) . .
C21 C20 C17 C16 172.2(8) . .
C21 C20 C19 C18 -173.9(8) . .
C20 C21 O7 Cd1 175.8(6) . 2_654
C20 C21 O8 Cd1 -175.8(7) . 2_654
C20 C17 C16 C15 1.2(14) . .
C18 C15 O6 C13 81.8(12) . .
C18 C15 C16 C17 5.1(14) . .
C30 C31 N2 Cd2 173.8(9) . .
C30 C31 N2 Cd2 169.5(10) . 6_674
C30 C31 N2 C33 -1.5(18) . .
C30 C29 C32 C33 2(2) . .
C30 C29 C28B C27B -91.0(17) . .
C30 C29 C28A C27A 11(3) . .
C15 C18 C19 C20 2.3(14) . .
C17 C20 C19 C18 3.7(14) . .
C29 C32 C33 N2 1(2) . .
C29 C28B C27B C26B 179.5(12) . .
C29 C28A C27A C26A -177.7(14) . .
C9 C8 C12 C13 -4.3(14) . .
C9 C8 O3 C7 40.2(13) . .
C9 C10 C14 C13 -5.5(12) . .
C9 C10 C11 Cd1 -176(4) . 6_665
C9 C10 C11 O4 10.6(12) . .
C9 C10 C11 O5 -170.8(8) . .
C32 C29 C28B C27B 117.6(17) . .
C32 C29 C28A C27A -174.6(17) . .
C19 C20 C17 C16 -5.4(14) . .
C19 C18 C15 O6 170.9(8) . .
C19 C18 C15 C16 -6.7(15) . .
Cd1 N1B C22B C23B -178.5(6) . .
Cd1 N1A C22A C23A 159.1(5) . .
Cd2 Cd2 N2 C31 -48.6(8) 6_674 .
Cd2 Cd2 N2 C33 126.8(10) 6_674 .
Cd2 Cd2 O2W O2W 8(10) 6_674 6_674
Cd2 Cd2 O3W O3W -42(3) 6_674 6_674
Cd2 N2 C33 C32 -177.3(11) . .
Cd2 N2 C33 C32 -172.8(11) 6_674 .
N2 C31 C30 C29 5(2) . .
N2 Cd2 N2 C31 -37(6) 6_674 .
N2 Cd2 N2 Cd2 12(6) 6_674 6_674
N2 Cd2 N2 C33 139(5) 6_674 .
N2 Cd2 O2W Cd2 55.0(14) . 6_674
N2 Cd2 O2W Cd2 -120.2(15) 6_674 6_674
N2 Cd2 O2W O2W 63(10) . 6_674
N2 Cd2 O2W O2W -112(10) 6_674 6_674
N2 Cd2 O1W Cd2 -171.7(7) 6_674 6_674
N2 Cd2 O1W Cd2 8.8(6) . 6_674
N2 Cd2 O3W Cd2 -54.2(14) . 6_674
N2 Cd2 O3W Cd2 120.8(15) 6_674 6_674
N2 Cd2 O3W O3W -96(3) . 6_674
N2 Cd2 O3W O3W 79(3) 6_674 6_674
O7 C21 C20 C17 -10.0(13) . .
O7 C21 C20 C19 167.5(8) . .
O7 C21 O8 Cd1 1.0(8) . 2_654
O7 Cd1 C1 C2 165(100) 3_665 .
O7 Cd1 C1 O2 88.8(5) 3_665 .
O7 Cd1 C1 O1 -91.8(6) 3_665 .
O7 Cd1 O2 C1 -99.8(5) 3_665 .
O7 Cd1 O1 C1 97.1(6) 3_665 .
O7 Cd1 N1B C24B -103.0(6) 3_665 .
O7 Cd1 N1B C22B 75.5(5) 3_665 .
O7 Cd1 N1A C24A -152.9(5) 3_665 .
O7 Cd1 N1A C22A 47.8(5) 3_665 .
C2 C1 O2 Cd1 -179.6(7) . .
C2 C1 O1 Cd1 179.6(7) . .
O4 C11 O5 Cd1 -0.9(10) . 6_665
O4 Cd1 C1 C2 -17(82) 6_565 .
O4 Cd1 C1 O2 -93.4(5) 6_565 .
O4 Cd1 C1 O1 85.9(6) 6_565 .
O4 Cd1 O2 C1 86.2(5) 6_565 .
O4 Cd1 O1 C1 -92.8(6) 6_565 .
O4 Cd1 N1B C24B 61.2(6) 6_565 .
O4 Cd1 N1B C22B -120.3(5) 6_565 .
O4 Cd1 N1A C24A 12.3(5) 6_565 .
O4 Cd1 N1A C22A -147.0(5) 6_565 .
C4B C7 C6 C5 -16.3(18) . .
C4B C7 O3 C8 72.1(14) . .
C4B C7 C4A C3A 89(3) . .
O5 C11 O4 Cd1 0.7(8) . 6_665
O5 Cd1 C1 C2 21(82) 6_565 .
O5 Cd1 C1 O2 -55.6(6) 6_565 .
O5 Cd1 C1 O1 123.7(6) 6_565 .
O5 Cd1 O2 C1 136.1(5) 6_565 .
O5 Cd1 O1 C1 -80.3(7) 6_565 .
O5 Cd1 N1B C24B 11.7(7) 6_565 .
O5 Cd1 N1B C22B -169.8(5) 6_565 .
O5 Cd1 N1A C24A -39.5(5) 6_565 .
O5 Cd1 N1A C22A 161.2(4) 6_565 .
C1 Cd1 N1B C24B 148.2(6) . .
C1 Cd1 N1B C22B -33.3(6) . .
C1 Cd1 N1A C24A 100.1(5) . .
C1 Cd1 N1A C22A -59.2(5) . .
C1 C2 C3B C4B 176.6(13) . .
C1 C2 C3A C4A 176.6(17) . .
C3B C2 C1 Cd1 87(82) . .
C3B C2 C1 O2 163.5(12) . .
C3B C2 C1 O1 -15.4(16) . .
C3B C2 C3A C4A -69(3) . .
O3 C8 C12 C13 -177.7(8) . .
O3 C8 C9 C10 174.7(8) . .
O3 C7 C6 C5 177.2(10) . .
O3 C7 C4B C3B 179.7(12) . .
O3 C7 C4A C3A 179.5(16) . .
O2 Cd1 C1 C2 76(82) . .
O2 Cd1 C1 O1 179.3(9) . .
O2 Cd1 O1 C1 -0.4(5) . .
O2 Cd1 N1B C24B 147.0(6) . .
O2 Cd1 N1B C22B -34.5(7) . .
O2 Cd1 N1A C24A 101.4(6) . .
O2 Cd1 N1A C22A -57.9(7) . .
O2 C1 O1 Cd1 0.7(9) . .
O8 C21 C20 C17 166.8(9) . .
O8 C21 C20 C19 -15.7(13) . .
O8 C21 O7 Cd1 -1.2(8) . 2_654
O8 Cd1 C1 C2 111(82) 3_665 .
O8 Cd1 C1 O2 35.2(6) 3_665 .
O8 Cd1 C1 O1 -145.5(6) 3_665 .
O8 Cd1 O2 C1 -144.9(6) 3_665 .
O8 Cd1 O1 C1 41.4(7) 3_665 .
O8 Cd1 N1B C24B -85.6(8) 3_665 .
O8 Cd1 N1B C22B 92.9(7) 3_665 .
O8 Cd1 N1A C24A -130.3(5) 3_665 .
O8 Cd1 N1A C22A 70.4(5) 3_665 .
O6 C13 C12 C8 179.7(8) . .
O6 C15 C16 C17 -172.7(8) . .
O1 Cd1 C1 C2 -103(82) . .
O1 Cd1 C1 O2 -179.3(9) . .
O1 Cd1 O2 C1 0.4(5) . .
O1 Cd1 N1B C24B 148.7(7) . .
O1 Cd1 N1B C22B -32.8(5) . .
O1 Cd1 N1A C24A 98.9(5) . .
O1 Cd1 N1A C22A -60.4(5) . .
O1 C1 O2 Cd1 -0.7(9) . .
O2W Cd2 N2 C31 -140.2(11) . .
O2W Cd2 N2 C31 -131.6(12) 6_674 .
O2W Cd2 N2 Cd2 -91.6(7) . 6_674
O2W Cd2 N2 Cd2 -83.0(7) 6_674 6_674
O2W Cd2 N2 C33 35.2(12) . .
O2W Cd2 N2 C33 43.8(11) 6_674 .
O2W Cd2 O2W Cd2 -8(10) 6_674 6_674
O2W Cd2 O1W Cd2 -77.8(10) 6_674 6_674
O2W Cd2 O1W Cd2 -82.4(10) . 6_674
O2W Cd2 O3W Cd2 -81(7) 6_674 6_674
O2W Cd2 O3W Cd2 -133(5) . 6_674
O2W Cd2 O3W O3W -123(6) 6_674 6_674
O2W Cd2 O3W O3W -175(4) . 6_674
O1W Cd2 N2 C31 137.8(9) . .
O1W Cd2 N2 C31 -53.8(9) 6_674 .
O1W Cd2 N2 Cd2 -5.2(3) 6_674 6_674
O1W Cd2 N2 Cd2 -173.6(3) . 6_674
O1W Cd2 N2 C33 121.6(9) 6_674 .
O1W Cd2 N2 C33 -46.8(9) . .
O1W Cd2 O2W Cd2 143.7(15) . 6_674
O1W Cd2 O2W Cd2 -32.9(14) 6_674 6_674
O1W Cd2 O2W O2W 152(10) . 6_674
O1W Cd2 O2W O2W -25(10) 6_674 6_674
O1W Cd2 O1W Cd2 -65.8(5) 6_674 6_674
O1W Cd2 O3W Cd2 32.8(14) 6_674 6_674
O1W Cd2 O3W Cd2 -143.2(15) . 6_674
O1W Cd2 O3W O3W 175(3) . 6_674
O1W Cd2 O3W O3W -9(3) 6_674 6_674
C16 C15 O6 C13 -100.4(10) . .
O3W Cd2 N2 C31 51.9(10) . .
O3W Cd2 N2 C31 27.2(10) 6_674 .
O3W Cd2 N2 Cd2 75.8(4) 6_674 6_674
O3W Cd2 N2 Cd2 100.5(4) . 6_674
O3W Cd2 N2 C33 -132.7(10) . .
O3W Cd2 N2 C33 -157.4(10) 6_674 .
O3W Cd2 O2W Cd2 134(5) . 6_674
O3W Cd2 O2W Cd2 -36(5) 6_674 6_674
O3W Cd2 O2W O2W -28(13) 6_674 6_674
O3W Cd2 O2W O2W 141(7) . 6_674
O3W Cd2 O1W Cd2 95.4(9) . 6_674
O3W Cd2 O1W Cd2 97.6(9) 6_674 6_674
O3W Cd2 O3W Cd2 42(3) 6_674 6_674
C28B C29 C32 C33 153.1(15) . .
C28B C29 C28A C27A -56.9(18) . .
C28B C27B C26B C25B -2(2) . .
C28B C27B C26B C23B 156.0(13) . .
C27B C26B C25B C24B 154.9(14) . .
C27B C26B C23B C22B -163.6(10) . .
C28A C29 C32 C33 -172.8(15) . .
C28A C29 C28B C27B 38.7(16) . .
C28A C27A C26A C25A -74.7(17) . .
C28A C27A C26A C23A 121.4(14) . .
C27A C26A C25A C24A -164.0(9) . .
C27A C26A C23A C22A 163.5(9) . .
C4A C7 C6 C5 15.3(19) . .
C4A C7 C4B C3B -74(3) . .
C4A C7 O3 C8 40.0(16) . .
C3A C2 C1 Cd1 116(82) . .
C3A C2 C1 O2 -168.1(15) . .
C3A C2 C1 O1 13.0(17) . .
C3A C2 C3B C4B 97(4) . .
C26B C25B C24B N1B 0.0 . .
C25B C26B C23B C22B 0.0 . .
C25B C24B N1B Cd1 178.5(6) . .
C25B C24B N1B C22B 0.0 . .
C24B N1B C22B C23B 0.0 . .
N1B Cd1 C1 C2 -102(82) . .
N1B Cd1 C1 O2 -178.2(6) . .
N1B Cd1 C1 O1 1.2(7) . .
N1B Cd1 O2 C1 2.4(7) . .
N1B Cd1 O1 C1 -178.8(7) . .
N1B Cd1 N1A C24A 78(3) . .
N1B Cd1 N1A C22A -82(3) . .
N1B C22B C23B C26B 0.0 . .
C23B C26B C25B C24B 0.0 . .
C26A C25A C24A N1A 0.0 . .
C25A C26A C23A C22A 0.0 . .
C25A C24A N1A Cd1 -158.7(5) . .
C25A C24A N1A C22A 0.0 . .
C24A N1A C22A C23A 0.0 . .
N1A Cd1 C1 C2 -106(82) . .
N1A Cd1 C1 O2 178.2(5) . .
N1A Cd1 C1 O1 -2.5(7) . .
N1A Cd1 O2 C1 -2.6(8) . .
N1A Cd1 O1 C1 177.7(6) . .
N1A Cd1 N1B C24B -53(3) . .
N1A Cd1 N1B C22B 125(3) . .
N1A C22A C23A C26A 0.0 . .
C23A C26A C25A C24A 0.0 . .

loop_
_platon_squeeze_void_nr
_platon_squeeze_void_average_x
_platon_squeeze_void_average_y
_platon_squeeze_void_average_z
_platon_squeeze_void_volume
_platon_squeeze_void_count_electrons
_platon_squeeze_void_content
1 0.000 0.000 0.330 345 88 ' '
2 0.000 0.827 0.333 16 4 ' '
3 0.173 0.173 0.000 16 4 ' '
4 0.826 1.000 0.667 16 4 ' '
